data_4063732
loop_
_publ_author_name
'Cordiner, Richard L.'
'Hill, Anthony F.'
'Shang, Rong'
'Willis, Anthony C.'

_publ_section_title
;
 Group 14 Substituted Carbyne Complexes---An Almost Complete Set: [Mo(\\tb
 CAPh3)(CO)2(Tp*)] (Tp* = Hydrotris(dimethylpyrazolyl)borate; A = Si, Ge,
 Sn, Pb but A =&#x0338; C)
;
_journal_issue 1
_journal_name_full Organometallics
_journal_page_first 139
_journal_paper_doi 10.1021/om100896r
_journal_volume 30
_journal_year 2011
_chemical_compound_source local
_chemical_formula_moiety 'C36 H37 B Ge Mo N6 O2, C6 H6'
_chemical_formula_sum 'C42 H43 B Ge Mo N6 O2'
_chemical_formula_weight 843.18
_space_group_IT_number 2
_symmetry_cell_setting triclinic
_symmetry_space_group_name_Hall '-P 1'
_symmetry_space_group_name_H-M 'P -1'
_atom_sites_solution_hydrogens geom
_atom_sites_solution_primary direct
_audit_creation_date 08-04-24
_audit_creation_method CRYSTALS_ver_12.18
_audit_update_record
;
2008-04-24 - Report on C42 H43 B Ge Mo N6 O2 
            by Anthony C. Willis
            for Anthony F. Hill, Richard Cordiner

2008-04-28 - passes checkcif tests with minor warnings

;
_cell_angle_alpha 82.7608(11)
_cell_angle_beta 88.3253(9)
_cell_angle_gamma 80.2278(9)
_cell_formula_units_Z 2
_cell_length_a 8.2963(2)
_cell_length_b 10.2762(2)
_cell_length_c 23.7893(4)
_cell_measurement_reflns_used 88354
_cell_measurement_temperature 200
_cell_measurement_theta_max 27.5
_cell_measurement_theta_min 2.6
_cell_volume 1982.72(7)
_computing_cell_refinement 'Denzo/Scalepack (Otwinowski & Minor, 1997)'
_computing_data_collection 'COLLECT (Nonius BV, 1997)'
_computing_data_reduction 'Denzo/Scalepack (Otwinowski & Minor, 1997)'
_computing_molecular_graphics
; 
ORTEP-II (Johnson 1976) in teXsan (MSC, 1992-1997)
;
_computing_publication_material 'CRYSTALS (Watkin et al 2003)'
_computing_structure_refinement 'CRYSTALS (Watkin et al 2003)'
_computing_structure_solution 'SIR92 (Altomare et al, 1994)'
_diffrn_ambient_temperature 200
_diffrn_measured_fraction_theta_full 0.994
_diffrn_measured_fraction_theta_max 0.994
_diffrn_measurement_device_type 'Nonius KappaCCD'
_diffrn_measurement_method ' \f and \w scans with CCD '
_diffrn_radiation_monochromator graphite
_diffrn_radiation_type 'Mo K\a'
_diffrn_radiation_wavelength 0.71073
_diffrn_reflns_av_R_equivalents 0.035
_diffrn_reflns_limit_h_max 10
_diffrn_reflns_limit_h_min -10
_diffrn_reflns_limit_k_max 13
_diffrn_reflns_limit_k_min -13
_diffrn_reflns_limit_l_max 30
_diffrn_reflns_limit_l_min -30
_diffrn_reflns_number 36615
_diffrn_reflns_theta_full 27.5
_diffrn_reflns_theta_max 27.535
_diffrn_reflns_theta_min 2.589
_diffrn_standards_number 0
_exptl_absorpt_coefficient_mu 1.118
_exptl_absorpt_correction_T_max 0.887
_exptl_absorpt_correction_T_min 0.850
_exptl_absorpt_correction_type integration
_exptl_absorpt_process_details
;
via Gaussian method (Coppens, 1970) implemented in maXus (Mackay et al, 2000)
;
_exptl_crystal_colour yellow
_exptl_crystal_density_diffrn 1.412
_exptl_crystal_density_meas ?
_exptl_crystal_description block
_exptl_crystal_F_000 864
_exptl_crystal_size_max 0.15
_exptl_crystal_size_mid 0.14
_exptl_crystal_size_min 0.13
_refine_diff_density_max 1.64
_refine_diff_density_min -0.75
_refine_ls_extinction_method None
_refine_ls_goodness_of_fit_ref 0.9714
_refine_ls_hydrogen_treatment noref
_refine_ls_matrix_type full
_refine_ls_number_parameters 478
_refine_ls_number_reflns 9104
_refine_ls_number_restraints 0
_refine_ls_R_factor_all 0.0492
_refine_ls_R_factor_gt 0.0342
_refine_ls_shift/su_max 0.001104
_refine_ls_structure_factor_coef Fsqd
_refine_ls_weighting_details
;
 Method= Modified Sheldrick 
 w=1/[\s^2^(F^2^) + ( 0.03P)^2^ + 0.95P] 
 ,where P=(max(Fo^2^,0) + 2Fc^2^)/3 
;
_refine_ls_weighting_scheme calc
_refine_ls_wR_factor_all 0.0865
_refine_ls_wR_factor_gt 0.0823
_refine_ls_wR_factor_ref 0.0865
_reflns_limit_h_max 10
_reflns_limit_h_min -10
_reflns_limit_k_max 13
_reflns_limit_k_min -13
_reflns_limit_l_max 30
_reflns_limit_l_min 0
_reflns_number_gt 7088
_reflns_number_total 9104
_reflns_threshold_expression I>2.0\s(I)
_oxford_diffrn_Wilson_B_factor 2.27
_oxford_diffrn_Wilson_scale 6.65
_oxford_refine_ls_scale 0.4362(4)
_oxford_structure_analysis_title '4241411 hil0803'
_cod_data_source_file om100896r_si_001.cif
_cod_data_source_block Compound_3
_cod_depositor_comments
;
The following automatic conversions were performed:

'_symmetry_cell_setting' value 'Triclinic' changed to 'triclinic'
according to /home/saulius/struct/CIF-dictionaries/cif_core.dic
dictionary named 'cif_core.dic' version 2.4.1 from 2010-06-29.

Automatic conversion script
Id: cif_fix_values 1715 2011-07-08 13:25:40Z adriana 

The following automatic conversions were performed:

'_exptl_crystal_density_meas' value 'not measured' was changed to '?'
- the value is perceived as not measured.

Automatic conversion script
Id: cif_fix_values 3008 2015-01-20 13:52:24Z robertas 
;
_cod_original_sg_symbol_H-M 'P -1 '
_cod_database_code 4063732

loop_
_symmetry_equiv_pos_as_xyz
x,y,z
-x,-y,-z

loop_
_atom_site_label
_atom_site_type_symbol
_atom_site_fract_x
_atom_site_fract_y
_atom_site_fract_z
_atom_site_U_iso_or_equiv
_atom_site_occupancy
_atom_site_adp_type
_atom_site_refinement_flags_posn
Mo1 Mo 0.47352(3) 0.49557(2) 0.171585(9) 0.0268 1.0000 Uani .
Ge1 Ge 0.58290(3) 0.61916(3) 0.304171(11) 0.0288 1.0000 Uani .
O1 O 0.1492(3) 0.6986(2) 0.18027(10) 0.0557 1.0000 Uani .
O2 O 0.6154(3) 0.7464(2) 0.11622(10) 0.0615 1.0000 Uani .
N1 N 0.3776(3) 0.4467(2) 0.08558(9) 0.0341 1.0000 Uani .
N2 N 0.3871(3) 0.3153(2) 0.07842(9) 0.0331 1.0000 Uani .
N3 N 0.6838(3) 0.3459(2) 0.14910(9) 0.0301 1.0000 Uani .
N4 N 0.6581(3) 0.2339(2) 0.12658(9) 0.0298 1.0000 Uani .
N5 N 0.3686(2) 0.3160(2) 0.20557(9) 0.0284 1.0000 Uani .
N6 N 0.3939(3) 0.2037(2) 0.17808(9) 0.0302 1.0000 Uani .
C1 C 0.2587(5) 0.6658(3) 0.03404(15) 0.0602 1.0000 Uani .
C2 C 0.2901(4) 0.5179(3) 0.04184(12) 0.0424 1.0000 Uani .
C3 C 0.2415(4) 0.4304(3) 0.00781(12) 0.0489 1.0000 Uani .
C4 C 0.3035(4) 0.3045(3) 0.03161(12) 0.0424 1.0000 Uani .
C5 C 0.2857(5) 0.1741(4) 0.01310(14) 0.0559 1.0000 Uani .
C6 C 0.9221(4) 0.4507(3) 0.16913(14) 0.0475 1.0000 Uani .
C7 C 0.8459(3) 0.3437(3) 0.14823(11) 0.0331 1.0000 Uani .
C8 C 0.9240(3) 0.2317(3) 0.12516(12) 0.0368 1.0000 Uani .
C9 C 0.8026(3) 0.1649(3) 0.11189(11) 0.0344 1.0000 Uani .
C10 C 0.8177(4) 0.0387(3) 0.08538(14) 0.0474 1.0000 Uani .
C11 C 0.2220(4) 0.3881(3) 0.29205(12) 0.0432 1.0000 Uani .
C12 C 0.2758(3) 0.2893(3) 0.25135(11) 0.0329 1.0000 Uani .
C13 C 0.2420(3) 0.1610(3) 0.25328(12) 0.0387 1.0000 Uani .
C14 C 0.3179(3) 0.1093(3) 0.20662(12) 0.0355 1.0000 Uani .
C15 C 0.3235(4) -0.0247(3) 0.18788(14) 0.0481 1.0000 Uani .
C16 C 0.2667(3) 0.6212(3) 0.17883(12) 0.0337 1.0000 Uani .
C17 C 0.5667(3) 0.6527(3) 0.13472(11) 0.0336 1.0000 Uani .
C18 C 0.5292(3) 0.5486(3) 0.23594(11) 0.0316 1.0000 Uani .
C19 C 0.6721(3) 0.7832(3) 0.28500(11) 0.0295 1.0000 Uani .
C20 C 0.6030(4) 0.8991(3) 0.30758(14) 0.0454 1.0000 Uani .
C21 C 0.6630(4) 1.0165(3) 0.29287(15) 0.0535 1.0000 Uani .
C22 C 0.7935(4) 1.0207(3) 0.25577(13) 0.0445 1.0000 Uani .
C23 C 0.8633(4) 0.9074(3) 0.23346(13) 0.0471 1.0000 Uani .
C24 C 0.8037(4) 0.7888(3) 0.24789(12) 0.0406 1.0000 Uani .
C25 C 0.7395(3) 0.4811(3) 0.34563(11) 0.0328 1.0000 Uani .
C26 C 0.8456(3) 0.5132(3) 0.38423(12) 0.0392 1.0000 Uani .
C27 C 0.9470(4) 0.4142(3) 0.41758(13) 0.0465 1.0000 Uani .
C28 C 0.9443(4) 0.2819(3) 0.41294(13) 0.0475 1.0000 Uani .
C29 C 0.8427(4) 0.2497(3) 0.37381(15) 0.0542 1.0000 Uani .
C30 C 0.7420(4) 0.3476(3) 0.34006(13) 0.0454 1.0000 Uani .
C31 C 0.3914(3) 0.6560(3) 0.35332(11) 0.0316 1.0000 Uani .
C32 C 0.2442(3) 0.7309(3) 0.33272(12) 0.0390 1.0000 Uani .
C33 C 0.1138(4) 0.7629(3) 0.36896(13) 0.0473 1.0000 Uani .
C34 C 0.1295(4) 0.7208(3) 0.42628(13) 0.0485 1.0000 Uani .
C35 C 0.2730(4) 0.6461(3) 0.44744(13) 0.0483 1.0000 Uani .
C36 C 0.4035(4) 0.6138(3) 0.41118(11) 0.0391 1.0000 Uani .
C37 C 0.2753(5) 0.1028(6) 0.52552(18) 0.0809 1.0000 Uani .
C38 C 0.2674(5) 0.0080(4) 0.4921(2) 0.0735 1.0000 Uani .
C39 C 0.3152(5) 0.0240(4) 0.43752(18) 0.0672 1.0000 Uani .
C40 C 0.3681(5) 0.1355(4) 0.41456(17) 0.0659 1.0000 Uani .
C41 C 0.3760(5) 0.2348(4) 0.4466(2) 0.0772 1.0000 Uani .
C42 C 0.3297(6) 0.2182(6) 0.5034(3) 0.0953 1.0000 Uani .
B1 B 0.4826(4) 0.2063(3) 0.12028(13) 0.0323 1.0000 Uani .
H1 H 0.4876 0.1180 0.10617 0.0404 1.0000 Uiso R
H11 H 0.1919 0.6986 -0.00075 0.0703 1.0000 Uiso R
H12 H 0.3653 0.6994 0.02986 0.0703 1.0000 Uiso R
H13 H 0.1980 0.6988 0.06778 0.0703 1.0000 Uiso R
H31 H 0.1741 0.4552 -0.02730 0.0591 1.0000 Uiso R
H51 H 0.2195 0.1901 -0.02232 0.0709 1.0000 Uiso R
H52 H 0.3963 0.1231 0.00563 0.0709 1.0000 Uiso R
H53 H 0.2293 0.1220 0.04360 0.0709 1.0000 Uiso R
H61 H 1.0437 0.4299 0.16469 0.0596 1.0000 Uiso R
H62 H 0.8935 0.4553 0.21004 0.0596 1.0000 Uiso R
H63 H 0.8800 0.5382 0.14662 0.0596 1.0000 Uiso R
H81 H 1.0444 0.2049 0.11938 0.0441 1.0000 Uiso R
H101 H 0.9358 0.0048 0.07809 0.0573 1.0000 Uiso R
H102 H 0.7705 -0.0294 0.11158 0.0573 1.0000 Uiso R
H103 H 0.7571 0.0564 0.04875 0.0573 1.0000 Uiso R
H111 H 0.1544 0.3482 0.32291 0.0528 1.0000 Uiso R
H112 H 0.3202 0.4124 0.30885 0.0528 1.0000 Uiso R
H113 H 0.1554 0.4696 0.27160 0.0528 1.0000 Uiso R
H131 H 0.1756 0.1151 0.28274 0.0470 1.0000 Uiso R
H151 H 0.2592 -0.0787 0.21506 0.0595 1.0000 Uiso R
H152 H 0.4396 -0.0708 0.18683 0.0595 1.0000 Uiso R
H153 H 0.2754 -0.0144 0.14919 0.0595 1.0000 Uiso R
H201 H 0.5088 0.8973 0.33471 0.0563 1.0000 Uiso R
H211 H 0.6116 1.0988 0.30925 0.0666 1.0000 Uiso R
H221 H 0.8368 1.1057 0.24523 0.0542 1.0000 Uiso R
H231 H 0.9579 0.9101 0.20655 0.0570 1.0000 Uiso R
H241 H 0.8562 0.7070 0.23140 0.0497 1.0000 Uiso R
H261 H 0.8483 0.6087 0.38784 0.0473 1.0000 Uiso R
H271 H 1.0224 0.4386 0.44508 0.0552 1.0000 Uiso R
H281 H 1.0153 0.2102 0.43769 0.0538 1.0000 Uiso R
H291 H 0.8420 0.1541 0.36986 0.0643 1.0000 Uiso R
H301 H 0.6706 0.3225 0.31147 0.0552 1.0000 Uiso R
H321 H 0.2326 0.7618 0.29125 0.0474 1.0000 Uiso R
H331 H 0.0087 0.8164 0.35368 0.0574 1.0000 Uiso R
H341 H 0.0359 0.7448 0.45255 0.0596 1.0000 Uiso R
H351 H 0.2833 0.6150 0.48893 0.0588 1.0000 Uiso R
H361 H 0.5078 0.5596 0.42682 0.0474 1.0000 Uiso R
H371 H 0.2418 0.0896 0.56628 0.0922 1.0000 Uiso R
H381 H 0.2258 -0.0750 0.5079 0.0839 1.0000 Uiso R
H391 H 0.3112 -0.0486 0.41354 0.0805 1.0000 Uiso R
H401 H 0.4018 0.1455 0.37375 0.0758 1.0000 Uiso R
H411 H 0.4144 0.3184 0.4296 0.0925 1.0000 Uiso R
H421 H 0.3360 0.2893 0.5279 0.1180 1.0000 Uiso R

loop_
_atom_site_aniso_label
_atom_site_aniso_U_11
_atom_site_aniso_U_22
_atom_site_aniso_U_33
_atom_site_aniso_U_23
_atom_site_aniso_U_13
_atom_site_aniso_U_12
Mo1 0.02743(12) 0.03034(12) 0.02469(12) -0.00591(9) 0.00216(8) -0.00924(9)
Ge1 0.03050(15) 0.03256(16) 0.02630(15) -0.00882(11) 0.00285(11) -0.01035(12)
O1 0.0416(13) 0.0459(13) 0.0800(17) -0.0188(12) 0.0053(11) -0.0010(11)
O2 0.0837(18) 0.0459(13) 0.0601(15) -0.0049(11) 0.0181(13) -0.0296(13)
N1 0.0355(12) 0.0387(13) 0.0284(12) -0.0030(10) -0.0024(9) -0.0073(10)
N2 0.0361(12) 0.0386(13) 0.0284(11) -0.0107(10) 0.0000(9) -0.0122(10)
N3 0.0282(11) 0.0307(11) 0.0346(12) -0.0113(9) 0.0029(9) -0.0091(9)
N4 0.0305(11) 0.0305(11) 0.0308(11) -0.0097(9) 0.0032(9) -0.0078(9)
N5 0.0291(11) 0.0288(11) 0.0299(11) -0.0070(9) 0.0028(9) -0.0101(9)
N6 0.0315(11) 0.0291(11) 0.0322(12) -0.0058(9) 0.0002(9) -0.0100(9)
C1 0.072(2) 0.053(2) 0.051(2) 0.0061(16) -0.0159(17) -0.0028(18)
C2 0.0444(17) 0.0473(17) 0.0337(15) 0.0006(13) -0.0027(13) -0.0065(14)
C3 0.0505(19) 0.066(2) 0.0310(15) -0.0083(14) -0.0103(13) -0.0098(16)
C4 0.0414(16) 0.059(2) 0.0302(15) -0.0121(13) 0.0015(12) -0.0148(14)
C5 0.066(2) 0.068(2) 0.0426(18) -0.0241(16) -0.0055(16) -0.0251(18)
C6 0.0314(15) 0.0510(18) 0.066(2) -0.0212(16) -0.0027(14) -0.0131(13)
C7 0.0286(13) 0.0364(15) 0.0359(14) -0.0076(12) 0.0018(11) -0.0082(11)
C8 0.0288(14) 0.0397(15) 0.0418(16) -0.0079(12) 0.0039(11) -0.0041(12)
C9 0.0375(15) 0.0330(14) 0.0325(14) -0.0057(11) 0.0047(11) -0.0045(12)
C10 0.0481(18) 0.0377(16) 0.057(2) -0.0177(14) 0.0074(15) -0.0022(14)
C11 0.0470(17) 0.0493(18) 0.0356(15) -0.0075(13) 0.0140(13) -0.0151(14)
C12 0.0309(14) 0.0387(15) 0.0294(13) -0.0010(11) 0.0027(11) -0.0094(11)
C13 0.0386(15) 0.0420(16) 0.0369(15) 0.0030(12) 0.0038(12) -0.0171(13)
C14 0.0349(15) 0.0327(14) 0.0403(15) -0.0013(12) -0.0021(12) -0.0117(12)
C15 0.060(2) 0.0340(16) 0.0542(19) -0.0039(14) 0.0009(15) -0.0211(15)
C16 0.0301(14) 0.0301(14) 0.0425(16) -0.0076(12) 0.0046(11) -0.0086(11)
C17 0.0403(15) 0.0281(13) 0.0340(14) -0.0062(11) 0.0061(11) -0.0097(12)
C18 0.0306(13) 0.0321(13) 0.0332(14) -0.0054(11) 0.0061(10) -0.0084(11)
C19 0.0293(13) 0.0327(14) 0.0287(13) -0.0055(11) -0.0018(10) -0.0093(11)
C20 0.0418(17) 0.0418(17) 0.0572(19) -0.0190(14) 0.0131(14) -0.0131(13)
C21 0.0498(19) 0.0410(18) 0.076(2) -0.0241(16) 0.0123(17) -0.0144(15)
C22 0.0463(18) 0.0363(16) 0.0528(18) -0.0016(14) -0.0010(14) -0.0153(13)
C23 0.0433(17) 0.0504(18) 0.0488(18) -0.0034(15) 0.0129(14) -0.0158(14)
C24 0.0423(16) 0.0380(16) 0.0439(17) -0.0111(13) 0.0110(13) -0.0108(13)
C25 0.0330(14) 0.0369(14) 0.0299(13) -0.0058(11) 0.0060(11) -0.0097(11)
C26 0.0370(15) 0.0448(16) 0.0364(15) -0.0091(13) 0.0020(12) -0.0057(13)
C27 0.0389(17) 0.065(2) 0.0346(16) -0.0065(14) 0.0015(13) -0.0047(15)
C28 0.0418(17) 0.0517(19) 0.0410(17) 0.0104(14) 0.0068(13) 0.0017(14)
C29 0.061(2) 0.0375(17) 0.062(2) -0.0004(15) -0.0022(17) -0.0074(15)
C30 0.0488(18) 0.0378(16) 0.0513(18) -0.0044(14) -0.0059(14) -0.0121(14)
C31 0.0341(14) 0.0356(14) 0.0296(13) -0.0117(11) 0.0047(11) -0.0141(11)
C32 0.0386(16) 0.0456(17) 0.0344(15) -0.0067(12) 0.0038(12) -0.0108(13)
C33 0.0341(16) 0.059(2) 0.0508(19) -0.0137(15) 0.0049(13) -0.0080(14)
C34 0.0403(17) 0.064(2) 0.0452(18) -0.0183(15) 0.0169(14) -0.0136(15)
C35 0.0502(19) 0.066(2) 0.0313(15) -0.0088(14) 0.0105(13) -0.0159(16)
C36 0.0376(16) 0.0488(17) 0.0320(14) -0.0075(13) 0.0048(12) -0.0097(13)
C37 0.058(3) 0.119(4) 0.053(2) -0.003(3) -0.0044(19) 0.015(3)
C38 0.061(2) 0.062(3) 0.086(3) 0.011(2) 0.008(2) 0.004(2)
C39 0.065(2) 0.056(2) 0.081(3) -0.019(2) 0.002(2) -0.0020(19)
C40 0.054(2) 0.073(3) 0.062(2) 0.001(2) 0.0107(18) 0.0040(19)
C41 0.055(2) 0.056(2) 0.120(4) -0.008(3) -0.001(2) -0.0098(19)
C42 0.060(3) 0.110(4) 0.124(4) -0.074(4) -0.029(3) 0.008(3)
B1 0.0340(16) 0.0317(15) 0.0353(16) -0.0125(13) 0.0021(13) -0.0116(13)

loop_
_atom_type_symbol
_atom_type_scat_dispersion_real
_atom_type_scat_dispersion_imag
_atom_type_scat_Cromer_Mann_a1
_atom_type_scat_Cromer_Mann_b1
_atom_type_scat_Cromer_Mann_a2
_atom_type_scat_Cromer_Mann_b2
_atom_type_scat_Cromer_Mann_a3
_atom_type_scat_Cromer_Mann_b3
_atom_type_scat_Cromer_Mann_a4
_atom_type_scat_Cromer_Mann_b4
_atom_type_scat_Cromer_Mann_c
_atom_type_scat_source
C 0.0033 0.0016 2.3100 20.8439 1.0200 10.2075 1.5886 0.5687 0.8650 51.6512 0.2156 'International Tables Vol C 4.2.6.8 and 6.1.1.4'
H 0.0000 0.0000 0.4930 10.5109 0.3229 26.1257 0.1402 3.1424 0.0408 57.7998 0.0030 'International Tables Vol C 4.2.6.8 and 6.1.1.4'
B 0.0013 0.0007 2.0545 23.2185 1.3326 1.0210 1.0979 60.3498 0.7068 0.1403 -0.1932 'International Tables Vol C 4.2.6.8 and 6.1.1.4'
Ge 0.1547 1.8001 16.0816 2.8509 6.3747 0.2516 3.7068 11.4468 3.6830 54.7625 2.1313 'International Tables Vol C 4.2.6.8 and 6.1.1.4'
Mo -1.6832 0.6857 3.7025 0.2772 17.2356 1.0958 12.8876 11.0040 3.7429 61.6584 4.3875 'International Tables Vol C 4.2.6.8 and 6.1.1.4'
N 0.0061 0.0033 12.2126 0.0057 3.1322 9.8933 2.0125 28.9975 1.1663 0.5826 -11.5290 'International Tables Vol C 4.2.6.8 and 6.1.1.4'
O 0.0106 0.0060 3.0485 13.2771 2.2868 5.7011 1.5463 0.3239 0.8670 32.9089 0.2508 'International Tables Vol C 4.2.6.8 and 6.1.1.4'

loop_
_exptl_crystal_face_index_h
_exptl_crystal_face_index_k
_exptl_crystal_face_index_l
_exptl_crystal_face_perp_dist
1 0 0 0.075
-1 0 0 0.075
0 1 0 0.090
0 -1 0 0.040
0 0 1 0.025
0 0 -1 0.115

loop_
_geom_angle_atom_site_label_1
_geom_angle_atom_site_label_2
_geom_angle_atom_site_label_3
_geom_angle
_geom_angle_publ_flag
N1 Mo1 N3 80.37(8) yes
N1 Mo1 N5 81.82(8) yes
N3 Mo1 N5 83.14(8) yes
N1 Mo1 C16 88.89(10) yes
N3 Mo1 C16 169.23(10) yes
N5 Mo1 C16 94.63(9) yes
N1 Mo1 C17 93.67(9) yes
N3 Mo1 C17 94.97(9) yes
N5 Mo1 C17 175.33(9) yes
C16 Mo1 C17 86.43(11) yes
N1 Mo1 C18 173.69(10) yes
N3 Mo1 C18 105.69(10) yes
N5 Mo1 C18 100.49(10) yes
C16 Mo1 C18 85.08(12) yes
C17 Mo1 C18 84.13(11) yes
C18 Ge1 C19 110.98(10) yes
C18 Ge1 C25 106.52(11) yes
C19 Ge1 C25 111.56(11) yes
C18 Ge1 C31 111.83(10) yes
C19 Ge1 C31 108.41(11) yes
C25 Ge1 C31 107.52(11) yes
Mo1 N1 N2 117.61(15) yes
Mo1 N1 C2 134.99(19) yes
N2 N1 C2 106.6(2) yes
N1 N2 C4 110.0(2) yes
N1 N2 B1 120.4(2) yes
C4 N2 B1 129.6(2) yes
Mo1 N3 N4 120.52(15) yes
Mo1 N3 C7 132.62(17) yes
N4 N3 C7 106.6(2) yes
N3 N4 C9 109.6(2) yes
N3 N4 B1 120.4(2) yes
C9 N4 B1 130.0(2) yes
Mo1 N5 N6 120.95(15) yes
Mo1 N5 C12 132.37(18) yes
N6 N5 C12 106.7(2) yes
N5 N6 C14 109.8(2) yes
N5 N6 B1 119.8(2) yes
C14 N6 B1 130.1(2) yes
C2 C1 H11 109.5 no
C2 C1 H12 109.5 no
H11 C1 H12 109.5 no
C2 C1 H13 109.5 no
H11 C1 H13 109.5 no
H12 C1 H13 109.5 no
C1 C2 N1 122.3(3) yes
C1 C2 C3 128.8(3) yes
N1 C2 C3 108.9(3) yes
C2 C3 C4 107.0(3) yes
C2 C3 H31 126.5 no
C4 C3 H31 126.5 no
C3 C4 N2 107.5(3) yes
C3 C4 C5 129.2(3) yes
N2 C4 C5 123.3(3) yes
C4 C5 H51 109.5 no
C4 C5 H52 109.5 no
H51 C5 H52 109.5 no
C4 C5 H53 109.5 no
H51 C5 H53 109.5 no
H52 C5 H53 109.5 no
C7 C6 H61 109.5 no
C7 C6 H62 109.5 no
H61 C6 H62 109.5 no
C7 C6 H63 109.5 no
H61 C6 H63 109.5 no
H62 C6 H63 109.5 no
C6 C7 N3 122.5(2) yes
C6 C7 C8 127.9(2) yes
N3 C7 C8 109.6(2) yes
C7 C8 C9 106.3(2) yes
C7 C8 H81 126.9 no
C9 C8 H81 126.9 no
C8 C9 N4 108.0(2) yes
C8 C9 C10 128.9(3) yes
N4 C9 C10 123.2(2) yes
C9 C10 H101 109.5 no
C9 C10 H102 109.5 no
H101 C10 H102 109.5 no
C9 C10 H103 109.5 no
H101 C10 H103 109.5 no
H102 C10 H103 109.5 no
C12 C11 H111 109.5 no
C12 C11 H112 109.5 no
H111 C11 H112 109.5 no
C12 C11 H113 109.5 no
H111 C11 H113 109.5 no
H112 C11 H113 109.5 no
C11 C12 N5 122.5(2) yes
C11 C12 C13 128.1(2) yes
N5 C12 C13 109.4(2) yes
C12 C13 C14 106.7(2) yes
C12 C13 H131 126.7 no
C14 C13 H131 126.7 no
C13 C14 N6 107.4(2) yes
C13 C14 C15 129.8(3) yes
N6 C14 C15 122.8(3) yes
C14 C15 H151 109.5 no
C14 C15 H152 109.5 no
H151 C15 H152 109.5 no
C14 C15 H153 109.5 no
H151 C15 H153 109.5 no
H152 C15 H153 109.5 no
Mo1 C16 O1 176.0(2) yes
Mo1 C17 O2 175.9(2) yes
Ge1 C18 Mo1 175.98(16) yes
Ge1 C19 C20 120.7(2) yes
Ge1 C19 C24 121.2(2) yes
C20 C19 C24 118.1(2) yes
C19 C20 C21 120.8(3) yes
C19 C20 H201 119.6 no
C21 C20 H201 119.6 no
C20 C21 C22 120.4(3) yes
C20 C21 H211 119.8 no
C22 C21 H211 119.8 no
C21 C22 C23 119.4(3) yes
C21 C22 H221 120.3 no
C23 C22 H221 120.3 no
C22 C23 C24 120.7(3) yes
C22 C23 H231 119.7 no
C24 C23 H231 119.7 no
C23 C24 C19 120.6(3) yes
C23 C24 H241 119.7 no
C19 C24 H241 119.7 no
Ge1 C25 C26 120.6(2) yes
Ge1 C25 C30 120.8(2) yes
C26 C25 C30 118.5(3) yes
C25 C26 C27 120.7(3) yes
C25 C26 H261 119.6 no
C27 C26 H261 119.6 no
C26 C27 C28 120.1(3) yes
C26 C27 H271 119.9 no
C28 C27 H271 119.9 no
C27 C28 C29 119.3(3) yes
C27 C28 H281 120.3 no
C29 C28 H281 120.3 no
C28 C29 C30 121.0(3) yes
C28 C29 H291 119.5 no
C30 C29 H291 119.5 no
C25 C30 C29 120.3(3) yes
C25 C30 H301 119.9 no
C29 C30 H301 119.9 no
Ge1 C31 C32 121.9(2) yes
Ge1 C31 C36 119.7(2) yes
C32 C31 C36 118.2(2) yes
C31 C32 C33 120.9(3) yes
C31 C32 H321 119.6 no
C33 C32 H321 119.6 no
C32 C33 C34 119.7(3) yes
C32 C33 H331 120.1 no
C34 C33 H331 120.1 no
C33 C34 C35 120.4(3) yes
C33 C34 H341 119.8 no
C35 C34 H341 119.8 no
C34 C35 C36 119.9(3) yes
C34 C35 H351 120.1 no
C36 C35 H351 120.1 no
C31 C36 C35 120.9(3) yes
C31 C36 H361 119.6 no
C35 C36 H361 119.6 no
C38 C37 C42 119.7(4) yes
C38 C37 H371 120.1 no
C42 C37 H371 120.1 no
C37 C38 C39 120.4(4) yes
C37 C38 H381 119.8 no
C39 C38 H381 119.8 no
C38 C39 C40 121.4(4) yes
C38 C39 H391 119.3 no
C40 C39 H391 119.3 no
C39 C40 C41 120.2(4) yes
C39 C40 H401 119.9 no
C41 C40 H401 119.9 no
C40 C41 C42 118.9(4) yes
C40 C41 H411 120.6 no
C42 C41 H411 120.6 no
C41 C42 C37 119.4(4) yes
C41 C42 H421 120.3 no
C37 C42 H421 120.3 no
N4 B1 N6 109.9(2) yes
N4 B1 N2 110.0(2) yes
N6 B1 N2 108.9(2) yes
N4 B1 H1 109.4 no
N6 B1 H1 109.0 no
N2 B1 H1 109.5 no

loop_
_geom_bond_atom_site_label_1
_geom_bond_atom_site_label_2
_geom_bond_distance
_geom_bond_publ_flag
Mo1 N1 2.358(2) yes
Mo1 N3 2.222(2) yes
Mo1 N5 2.224(2) yes
Mo1 C16 1.982(3) yes
Mo1 C17 2.000(3) yes
Mo1 C18 1.786(3) yes
Ge1 C18 1.952(3) yes
Ge1 C19 1.951(3) yes
Ge1 C25 1.942(3) yes
Ge1 C31 1.958(3) yes
O1 C16 1.151(3) yes
O2 C17 1.140(3) yes
N1 N2 1.371(3) yes
N1 C2 1.348(3) yes
N2 C4 1.355(3) yes
N2 B1 1.529(4) yes
N3 N4 1.379(3) yes
N3 C7 1.341(3) yes
N4 C9 1.346(3) yes
N4 B1 1.545(4) yes
N5 N6 1.379(3) yes
N5 C12 1.342(3) yes
N6 C14 1.348(3) yes
N6 B1 1.540(4) yes
C1 C2 1.487(4) yes
C1 H11 1.000 no
C1 H12 1.000 no
C1 H13 1.000 no
C2 C3 1.397(4) yes
C3 C4 1.366(4) yes
C3 H31 1.000 no
C4 C5 1.493(4) yes
C5 H51 1.000 no
C5 H52 1.000 no
C5 H53 1.000 no
C6 C7 1.499(4) yes
C6 H61 1.000 no
C6 H62 1.000 no
C6 H63 1.000 no
C7 C8 1.390(4) yes
C8 C9 1.376(4) yes
C8 H81 1.000 no
C9 C10 1.497(4) yes
C10 H101 1.000 no
C10 H102 1.000 no
C10 H103 1.000 no
C11 C12 1.495(4) yes
C11 H111 1.000 no
C11 H112 1.000 no
C11 H113 1.000 no
C12 C13 1.388(4) yes
C13 C14 1.380(4) yes
C13 H131 1.000 no
C14 C15 1.493(4) yes
C15 H151 1.000 no
C15 H152 1.000 no
C15 H153 1.000 no
C19 C20 1.396(4) yes
C19 C24 1.388(4) yes
C20 C21 1.383(4) yes
C20 H201 1.000 no
C21 C22 1.380(4) yes
C21 H211 1.000 no
C22 C23 1.372(4) yes
C22 H221 1.000 no
C23 C24 1.391(4) yes
C23 H231 1.000 no
C24 H241 1.000 no
C25 C26 1.396(4) yes
C25 C30 1.391(4) yes
C26 C27 1.384(4) yes
C26 H261 1.000 no
C27 C28 1.382(5) yes
C27 H271 1.000 no
C28 C29 1.380(5) yes
C28 H281 1.000 no
C29 C30 1.380(4) yes
C29 H291 1.000 no
C30 H301 1.000 no
C31 C32 1.395(4) yes
C31 C36 1.391(4) yes
C32 C33 1.385(4) yes
C32 H321 1.000 no
C33 C34 1.381(4) yes
C33 H331 1.000 no
C34 C35 1.374(4) yes
C34 H341 1.000 no
C35 C36 1.386(4) yes
C35 H351 1.000 no
C36 H361 1.000 no
C37 C38 1.344(6) yes
C37 C42 1.378(7) yes
C37 H371 1.000 no
C38 C39 1.345(5) yes
C38 H381 1.000 no
C39 C40 1.343(5) yes
C39 H391 1.000 no
C40 C41 1.360(6) yes
C40 H401 1.000 no
C41 C42 1.391(7) yes
C41 H411 1.000 no
C42 H421 1.000 no
B1 H1 1.000 no

loop_
_geom_contact_atom_site_label_1
_geom_contact_atom_site_label_2
_geom_contact_distance
_geom_contact_site_symmetry_2
_geom_contact_publ_flag
O1 C23 3.258(4) 1_455 no
O1 C24 3.297(4) 1_455 no
O1 C15 3.428(4) 1_565 no
O1 C6 3.455(4) 1_455 no
O2 C5 3.202(4) 2_665 no
C9 C22 3.558(4) 1_545 no
C14 C21 3.499(4) 1_545 no
C28 C40 3.581(5) 1_655 no
C37 C39 3.521(6) 2_656 no

loop_
_geom_torsion_atom_site_label_1
_geom_torsion_atom_site_label_2
_geom_torsion_atom_site_label_3
_geom_torsion_atom_site_label_4
_geom_torsion
_geom_torsion_publ_flag
Mo1 N1 N2 C4 170.0(2) no
Mo1 N1 N2 B1 -10.1(3) no
Mo1 N1 C2 C1 13.0(5) no
Mo1 N1 C2 C3 -167.9(2) no
Mo1 N3 N4 C9 174.6(2) no
Mo1 N3 N4 B1 -4.0(3) no
Mo1 N3 C7 C6 5.5(4) no
Mo1 N3 C7 C8 -173.8(2) no
Mo1 N5 N6 C14 -179.7(2) no
Mo1 N5 N6 B1 -5.6(3) no
Mo1 N5 C12 C11 -0.3(4) no
Mo1 N5 C12 C13 179.7(2) no
Ge1 C19 C20 C21 -178.2(2) no
Ge1 C19 C24 C23 178.3(2) no
Ge1 C25 C26 C27 174.1(2) no
Ge1 C25 C30 C29 -173.6(2) no
Ge1 C31 C32 C33 -175.8(3) no
Ge1 C31 C36 C35 175.8(3) no
N1 Mo1 N3 N4 -40.6(2) no
N1 Mo1 N3 C7 132.8(2) no
N1 Mo1 N5 N6 43.8(2) no
N1 Mo1 N5 C12 -135.7(2) no
N1 N2 C4 C3 0.9(3) no
N1 N2 C4 C5 -178.0(3) no
N1 N2 B1 N4 -53.2(3) no
N1 N2 B1 N6 67.4(3) no
N1 C2 C3 C4 -0.8(4) no
N2 N1 Mo1 N3 48.5(2) no
N2 N1 Mo1 N5 -35.9(2) no
N2 N1 Mo1 C16 -130.7(2) no
N2 N1 Mo1 C17 142.9(2) no
N2 N1 C2 C1 -177.9(3) no
N2 N1 C2 C3 1.3(3) no
N2 C4 C3 C2 -0.1(4) no
N2 B1 N4 N3 64.0(3) no
N2 B1 N4 C9 -114.2(3) no
N2 B1 N6 N5 -59.0(3) no
N2 B1 N6 C14 113.8(3) no
N3 Mo1 N1 C2 -143.2(3) no
N3 Mo1 N5 N6 -37.4(2) no
N3 Mo1 N5 C12 143.1(2) no
N3 N4 C9 C8 0.3(3) no
N3 N4 C9 C10 -179.2(2) no
N3 N4 B1 N6 -56.0(3) no
N3 C7 C8 C9 -0.0(3) no
N4 N3 Mo1 N5 42.2(2) no
N4 N3 Mo1 C16 -36.4(6) no
N4 N3 Mo1 C17 -133.5(2) no
N4 N3 Mo1 C18 141.2(2) no
N4 N3 C7 C6 179.6(2) no
N4 N3 C7 C8 0.2(3) no
N4 C9 C8 C7 -0.2(3) no
N4 B1 N2 C4 126.7(3) no
N4 B1 N6 N5 61.6(3) no
N4 B1 N6 C14 -125.6(3) no
N5 Mo1 N1 C2 132.4(3) no
N5 Mo1 N3 C7 -144.4(2) no
N5 N6 C14 C13 0.1(3) no
N5 N6 C14 C15 -179.4(2) no
N5 C12 C13 C14 -0.0(3) no
N6 N5 Mo1 C16 132.0(2) no
N6 N5 Mo1 C18 -142.1(2) no
N6 N5 C12 C11 -179.9(2) no
N6 N5 C12 C13 0.1(3) no
N6 C14 C13 C12 -0.0(3) no
N6 B1 N2 C4 -112.7(3) no
N6 B1 N4 C9 125.8(3) no
C1 C2 C3 C4 178.3(3) no
C2 N1 Mo1 C16 37.6(3) no
C2 N1 Mo1 C17 -48.8(3) no
C2 N1 N2 C4 -1.4(3) no
C2 N1 N2 B1 178.5(3) no
C2 C3 C4 C5 178.7(3) no
C3 C4 N2 B1 -178.9(3) no
C5 C4 N2 B1 2.1(5) no
C6 C7 C8 C9 -179.3(3) no
C7 N3 Mo1 C16 137.0(5) no
C7 N3 Mo1 C17 39.9(2) no
C7 N3 Mo1 C18 -45.3(2) no
C7 N3 N4 C9 -0.4(3) no
C7 N3 N4 B1 -179.0(2) no
C7 C8 C9 C10 179.3(3) no
C8 C9 N4 B1 178.7(2) no
C10 C9 N4 B1 -0.7(4) no
C11 C12 C13 C14 179.9(3) no
C12 N5 Mo1 C16 -47.5(2) no
C12 N5 Mo1 C18 38.3(2) no
C12 N5 N6 C14 -0.1(3) no
C12 N5 N6 B1 174.1(2) no
C12 C13 C14 C15 179.4(3) no
C13 C14 N6 B1 -173.3(3) no
C15 C14 N6 B1 7.2(4) no
C18 Ge1 C19 C20 125.7(2) no
C18 Ge1 C19 C24 -53.2(2) no
C18 Ge1 C25 C26 156.8(2) no
C18 Ge1 C25 C30 -27.0(3) no
C18 Ge1 C31 C32 -50.6(3) no
C18 Ge1 C31 C36 133.4(3) no
C19 Ge1 C25 C26 35.5(2) no
C19 Ge1 C25 C30 -148.3(2) no
C19 Ge1 C31 C32 72.0(3) no
C19 Ge1 C31 C36 -104.0(3) no
C19 C20 C21 C22 -0.5(5) no
C19 C24 C23 C22 0.2(5) no
C20 C19 Ge1 C25 -115.7(2) no
C20 C19 Ge1 C31 2.5(3) no
C20 C19 C24 C23 -0.6(4) no
C20 C21 C22 C23 0.1(5) no
C21 C20 C19 C24 0.7(4) no
C21 C22 C23 C24 0.0(5) no
C24 C19 Ge1 C25 65.4(2) no
C24 C19 Ge1 C31 -176.4(2) no
C25 Ge1 C31 C32 -167.2(3) no
C25 Ge1 C31 C36 16.8(3) no
C25 C26 C27 C28 0.1(4) no
C25 C30 C29 C28 -1.0(5) no
C26 C25 Ge1 C31 -83.2(2) no
C26 C25 C30 C29 2.6(4) no
C26 C27 C28 C29 1.6(5) no
C27 C26 C25 C30 -2.2(4) no
C27 C28 C29 C30 -1.1(5) no
C30 C25 Ge1 C31 93.0(2) no
C31 C32 C33 C34 0.3(5) no
C31 C36 C35 C34 -0.0(5) no
C32 C31 C36 C35 -0.4(5) no
C32 C33 C34 C35 -0.8(5) no
C33 C32 C31 C36 0.3(5) no
C33 C34 C35 C36 0.6(5) no
C37 C38 C39 C40 -1.6(6) no
C37 C42 C41 C40 -0.8(6) no
C38 C37 C42 C41 -0.1(7) no
C38 C39 C40 C41 0.7(6) no
C39 C38 C37 C42 1.3(6) no
C39 C40 C41 C42 0.5(6) no
